data_2232736
loop_
_publ_author_name
'Fun, Hoong-Kun'
'Chia, Tze Shyang'
'Samshuddin, S.'
'Narayana, B.'
'Sarojini, B. K.'

_publ_section_title
;
 Methyl 4,4''-difluoro-5'-methoxy-1,1':3',1''-terphenyl-4'-carboxylate
;
_journal_coeditor_code HB6516
_journal_issue 12
_journal_name_full 'Acta Crystallographica Section E'
_journal_page_first o3390
_journal_paper_doi 10.1107/S1600536811048719
_journal_volume 67
_journal_year 2011
_chemical_formula_iupac 'C21 H16 F2 O3'
_chemical_formula_moiety 'C21 H16 F2 O3'
_chemical_formula_sum 'C21 H16 F2 O3'
_chemical_formula_weight 354.34
_chemical_name_common
;
Methyl 2,4-bis(4-fluorophenyl)-6-methoxybenzoate
;
_chemical_name_systematic
;
Methyl 4,4''-difluoro-5'-methoxy-1,1':3',1''-terphenyl-4'-carboxylate
;
_space_group_IT_number 19
_symmetry_cell_setting orthorhombic
_symmetry_space_group_name_Hall 'P 2ac 2ab'
_symmetry_space_group_name_H-M 'P 21 21 21'
_atom_sites_solution_hydrogens geom
_atom_sites_solution_primary direct
_atom_sites_solution_secondary difmap
_audit_creation_method SHELXL-97
_cell_angle_alpha 90.00
_cell_angle_beta 90.00
_cell_angle_gamma 90.00
_cell_formula_units_Z 4
_cell_length_a 8.12700(10)
_cell_length_b 9.46810(10)
_cell_length_c 22.3297(3)
_cell_measurement_reflns_used 3629
_cell_measurement_temperature 100.0(10)
_cell_measurement_theta_max 30.61
_cell_measurement_theta_min 2.82
_cell_volume 1718.21(4)
_computing_cell_refinement 'SAINT (Bruker, 2009)'
_computing_data_collection 'APEX2 (Bruker, 2009)'
_computing_data_reduction 'SAINT (Bruker, 2009)'
_computing_molecular_graphics 'SHELXTL (Sheldrick, 2008)'
_computing_publication_material
;
SHELXTL (Sheldrick, 2008) and PLATON (Spek, 2009)
;
_computing_structure_refinement 'SHELXTL (Sheldrick, 2008)'
_computing_structure_solution 'SHELXTL (Sheldrick, 2008)'
_diffrn_ambient_temperature 100.0(10)
_diffrn_measured_fraction_theta_full 0.997
_diffrn_measured_fraction_theta_max 0.997
_diffrn_measurement_device_type 'Bruker SMART APEXII CCD'
_diffrn_measurement_method '\f and \w scans'
_diffrn_radiation_monochromator graphite
_diffrn_radiation_source 'fine-focus sealed tube'
_diffrn_radiation_type MoK\a
_diffrn_radiation_wavelength 0.71073
_diffrn_reflns_av_R_equivalents 0.0427
_diffrn_reflns_av_sigmaI/netI 0.0423
_diffrn_reflns_limit_h_max 9
_diffrn_reflns_limit_h_min -11
_diffrn_reflns_limit_k_max 10
_diffrn_reflns_limit_k_min -13
_diffrn_reflns_limit_l_max 30
_diffrn_reflns_limit_l_min -31
_diffrn_reflns_number 11903
_diffrn_reflns_theta_full 30.00
_diffrn_reflns_theta_max 30.00
_diffrn_reflns_theta_min 2.34
_diffrn_standards_number 0
_exptl_absorpt_coefficient_mu 0.105
_exptl_absorpt_correction_T_max 0.9817
_exptl_absorpt_correction_T_min 0.9732
_exptl_absorpt_correction_type multi-scan
_exptl_absorpt_process_details '(<i>SADABS</i>; Bruker, 2009)'
_exptl_crystal_colour colourless
_exptl_crystal_density_diffrn 1.370
_exptl_crystal_density_method 'not measured'
_exptl_crystal_description block
_exptl_crystal_F_000 736
_exptl_crystal_size_max 0.26
_exptl_crystal_size_mid 0.20
_exptl_crystal_size_min 0.18
_refine_diff_density_max 0.511
_refine_diff_density_min -0.282
_refine_ls_extinction_method none
_refine_ls_goodness_of_fit_ref 1.127
_refine_ls_hydrogen_treatment constr
_refine_ls_matrix_type full
_refine_ls_number_parameters 235
_refine_ls_number_reflns 2851
_refine_ls_number_restraints 0
_refine_ls_restrained_S_all 1.127
_refine_ls_R_factor_all 0.0590
_refine_ls_R_factor_gt 0.0475
_refine_ls_shift/su_max 0.000
_refine_ls_shift/su_mean 0.000
_refine_ls_structure_factor_coef Fsqd
_refine_ls_weighting_details 'calc w=1/[\s^2^(Fo^2^)+(0.0345P)^2^+0.5480P] where P=(Fo^2^+2Fc^2^)/3'
_refine_ls_weighting_scheme calc
_refine_ls_wR_factor_gt 0.0959
_refine_ls_wR_factor_ref 0.1020
_reflns_number_gt 2411
_reflns_number_total 2851
_reflns_threshold_expression I>2\s(I)
_cod_data_source_file hb6516.cif
_cod_data_source_block I
_cod_database_code 2232736
_cod_database_fobs_code 2232736

loop_
_symmetry_equiv_pos_as_xyz
'x, y, z'
'-x+1/2, -y, z+1/2'
'-x, y+1/2, -z+1/2'
'x+1/2, -y+1/2, -z'

loop_
_atom_site_type_symbol
_atom_site_label
_atom_site_fract_x
_atom_site_fract_y
_atom_site_fract_z
_atom_site_U_iso_or_equiv
_atom_site_adp_type
_atom_site_calc_flag
_atom_site_refinement_flags
_atom_site_occupancy
_atom_site_symmetry_multiplicity
F F1 0.7209(2) 0.59514(17) 0.82984(6) 0.0346(4) Uani d . 1 1
F F2 0.5985(2) 1.05766(16) 0.32763(7) 0.0340(4) Uani d . 1 1
O O1 0.2900(2) 0.27202(16) 0.49542(7) 0.0214(4) Uani d . 1 1
O O2 0.1948(2) 0.54018(18) 0.39484(7) 0.0252(4) Uani d . 1 1
O O3 0.3970(2) 0.38062(19) 0.38201(7) 0.0264(4) Uani d . 1 1
C C1 0.6798(3) 0.6457(2) 0.66999(10) 0.0182(5) Uani d . 1 1
H H1A 0.7260 0.7022 0.6391 0.022 Uiso calc R 1 1
C C2 0.7354(3) 0.6627(3) 0.72845(10) 0.0218(5) Uani d . 1 1
H H2A 0.8180 0.7301 0.7379 0.026 Uiso calc R 1 1
C C3 0.6670(3) 0.5787(3) 0.77222(10) 0.0223(5) Uani d . 1 1
C C4 0.5468(4) 0.4812(3) 0.76107(10) 0.0260(6) Uani d . 1 1
H H4A 0.5018 0.4255 0.7924 0.031 Uiso calc R 1 1
C C5 0.4921(3) 0.4661(3) 0.70215(10) 0.0234(5) Uani d . 1 1
H H5A 0.4087 0.3990 0.6934 0.028 Uiso calc R 1 1
C C6 0.5580(3) 0.5481(2) 0.65562(9) 0.0163(4) Uani d . 1 1
C C7 0.4997(3) 0.5310(2) 0.59270(9) 0.0155(4) Uani d . 1 1
C C8 0.4251(3) 0.4044(2) 0.57459(9) 0.0173(5) Uani d . 1 1
H H8A 0.4136 0.3287 0.6022 0.021 Uiso calc R 1 1
C C9 0.3682(3) 0.3896(2) 0.51633(10) 0.0160(4) Uani d . 1 1
C C10 0.3870(3) 0.4985(2) 0.47469(9) 0.0160(4) Uani d . 1 1
C C11 0.4653(3) 0.6234(2) 0.49160(9) 0.0153(4) Uani d . 1 1
C C12 0.5185(3) 0.6392(2) 0.55078(10) 0.0162(4) Uani d . 1 1
H H12A 0.5686 0.7254 0.5627 0.019 Uiso calc R 1 1
C C13 0.4995(3) 0.7377(2) 0.44754(10) 0.0162(4) Uani d . 1 1
C C14 0.5776(3) 0.7085(2) 0.39312(10) 0.0202(5) Uani d . 1 1
H H14A 0.6068 0.6140 0.3836 0.024 Uiso calc R 1 1
C C15 0.6131(3) 0.8163(3) 0.35290(11) 0.0236(5) Uani d . 1 1
H H15A 0.6665 0.7966 0.3160 0.028 Uiso calc R 1 1
C C16 0.5690(3) 0.9521(3) 0.36781(11) 0.0234(5) Uani d . 1 1
C C17 0.4933(3) 0.9866(2) 0.42104(11) 0.0223(5) Uani d . 1 1
H H17A 0.4643 1.0815 0.4300 0.027 Uiso calc R 1 1
C C18 0.4605(3) 0.8777(2) 0.46129(10) 0.0202(5) Uani d . 1 1
H H18A 0.4109 0.8990 0.4987 0.024 Uiso calc R 1 1
C C19 0.2657(3) 0.1589(2) 0.53712(10) 0.0207(5) Uani d . 1 1
H H19A 0.2153 0.0784 0.5165 0.031 Uiso calc R 1 1
H H19B 0.1932 0.1906 0.5695 0.031 Uiso calc R 1 1
H H19C 0.3721 0.1303 0.5539 0.031 Uiso calc R 1 1
C C20 0.3146(3) 0.4776(2) 0.41326(10) 0.0181(5) Uani d . 1 1
C C21 0.3284(4) 0.3466(4) 0.32363(12) 0.0410(8) Uani d . 1 1
H H21A 0.2347 0.2825 0.3286 0.062 Uiso calc R 1 1
H H21B 0.4127 0.3009 0.2990 0.062 Uiso calc R 1 1
H H21C 0.2915 0.4336 0.3040 0.062 Uiso calc R 1 1

loop_
_atom_site_aniso_label
_atom_site_aniso_U_11
_atom_site_aniso_U_22
_atom_site_aniso_U_33
_atom_site_aniso_U_12
_atom_site_aniso_U_13
_atom_site_aniso_U_23
F1 0.0421(10) 0.0490(10) 0.0127(7) -0.0089(8) -0.0074(7) -0.0038(7)
F2 0.0373(10) 0.0306(8) 0.0341(8) -0.0019(8) 0.0038(8) 0.0178(7)
O1 0.0310(10) 0.0176(7) 0.0157(7) -0.0079(7) -0.0028(7) 0.0001(6)
O2 0.0299(10) 0.0233(8) 0.0224(8) 0.0058(8) -0.0088(8) -0.0020(7)
O3 0.0301(10) 0.0354(10) 0.0137(8) 0.0092(8) -0.0040(7) -0.0068(7)
C1 0.0211(12) 0.0182(10) 0.0152(10) -0.0020(10) 0.0016(9) -0.0008(8)
C2 0.0232(13) 0.0239(11) 0.0184(11) -0.0035(10) -0.0031(10) -0.0035(9)
C3 0.0268(13) 0.0292(12) 0.0109(10) 0.0017(11) -0.0042(10) -0.0036(9)
C4 0.0308(15) 0.0330(13) 0.0141(10) -0.0048(12) 0.0007(10) 0.0033(10)
C5 0.0255(13) 0.0292(12) 0.0154(10) -0.0076(11) -0.0023(10) 0.0014(10)
C6 0.0182(11) 0.0182(10) 0.0125(9) 0.0006(9) 0.0000(9) -0.0017(8)
C7 0.0140(10) 0.0183(10) 0.0141(10) 0.0009(9) -0.0003(9) -0.0016(8)
C8 0.0198(12) 0.0184(10) 0.0136(10) -0.0010(9) 0.0007(9) 0.0021(8)
C9 0.0162(11) 0.0156(9) 0.0161(10) -0.0006(8) -0.0016(9) -0.0012(8)
C10 0.0167(11) 0.0176(10) 0.0136(9) 0.0021(8) 0.0004(9) -0.0013(8)
C11 0.0158(11) 0.0147(9) 0.0154(10) 0.0022(8) 0.0012(9) 0.0000(8)
C12 0.0172(11) 0.0168(10) 0.0146(10) -0.0001(9) -0.0005(9) -0.0017(8)
C13 0.0158(11) 0.0176(10) 0.0151(10) -0.0007(9) -0.0025(9) 0.0013(8)
C14 0.0203(12) 0.0210(11) 0.0192(10) 0.0012(10) -0.0026(10) 0.0018(9)
C15 0.0223(13) 0.0302(13) 0.0183(11) -0.0001(10) 0.0016(10) 0.0048(10)
C16 0.0230(13) 0.0229(11) 0.0244(12) -0.0037(10) -0.0019(10) 0.0106(10)
C17 0.0253(13) 0.0161(10) 0.0255(12) -0.0011(10) -0.0048(11) 0.0027(9)
C18 0.0252(13) 0.0176(10) 0.0179(11) -0.0003(9) -0.0027(10) 0.0001(9)
C19 0.0237(13) 0.0189(10) 0.0197(11) -0.0042(10) -0.0022(10) 0.0009(9)
C20 0.0222(12) 0.0158(10) 0.0163(10) -0.0024(9) -0.0002(9) 0.0014(8)
C21 0.052(2) 0.0546(18) 0.0166(12) 0.0205(17) -0.0117(13) -0.0164(13)

loop_
_atom_type_symbol
_atom_type_description
_atom_type_scat_dispersion_real
_atom_type_scat_dispersion_imag
_atom_type_scat_source
C C 0.0033 0.0000 'International Tables Vol C Tables 4.2.6.8 and 6.1.1.4'
H H 0.0000 0.0000 'International Tables Vol C Tables 4.2.6.8 and 6.1.1.4'
O O 0.0106 0.0000 'International Tables Vol C Tables 4.2.6.8 and 6.1.1.4'
F F 0.0171 0.0000 'International Tables Vol C Tables 4.2.6.8 and 6.1.1.4'

loop_
_geom_angle_atom_site_label_1
_geom_angle_atom_site_label_2
_geom_angle_atom_site_label_3
_geom_angle
C9 O1 C19 116.85(17)
C20 O3 C21 115.4(2)
C2 C1 C6 121.6(2)
C2 C1 H1A 119.2
C6 C1 H1A 119.2
C3 C2 C1 117.9(2)
C3 C2 H2A 121.0
C1 C2 H2A 121.0
C4 C3 F1 118.5(2)
C4 C3 C2 123.3(2)
F1 C3 C2 118.2(2)
C3 C4 C5 117.9(2)
C3 C4 H4A 121.0
C5 C4 H4A 121.0
C4 C5 C6 121.3(2)
C4 C5 H5A 119.3
C6 C5 H5A 119.3
C1 C6 C5 117.9(2)
C1 C6 C7 121.0(2)
C5 C6 C7 121.1(2)
C12 C7 C8 118.75(19)
C12 C7 C6 121.2(2)
C8 C7 C6 120.1(2)
C9 C8 C7 120.0(2)
C9 C8 H8A 120.0
C7 C8 H8A 120.0
O1 C9 C8 124.0(2)
O1 C9 C10 115.18(18)
C8 C9 C10 120.9(2)
C9 C10 C11 119.69(19)
C9 C10 C20 117.84(19)
C11 C10 C20 122.42(19)
C10 C11 C12 119.20(19)
C10 C11 C13 121.49(19)
C12 C11 C13 119.26(19)
C7 C12 C11 121.4(2)
C7 C12 H12A 119.3
C11 C12 H12A 119.3
C18 C13 C14 118.8(2)
C18 C13 C11 120.1(2)
C14 C13 C11 121.00(19)
C15 C14 C13 120.7(2)
C15 C14 H14A 119.7
C13 C14 H14A 119.7
C16 C15 C14 118.4(2)
C16 C15 H15A 120.8
C14 C15 H15A 120.8
F2 C16 C15 118.7(2)
F2 C16 C17 118.2(2)
C15 C16 C17 123.1(2)
C16 C17 C18 117.8(2)
C16 C17 H17A 121.1
C18 C17 H17A 121.1
C17 C18 C13 121.1(2)
C17 C18 H18A 119.4
C13 C18 H18A 119.4
O1 C19 H19A 109.5
O1 C19 H19B 109.5
H19A C19 H19B 109.5
O1 C19 H19C 109.5
H19A C19 H19C 109.5
H19B C19 H19C 109.5
O2 C20 O3 124.2(2)
O2 C20 C10 124.0(2)
O3 C20 C10 111.8(2)
O3 C21 H21A 109.5
O3 C21 H21B 109.5
H21A C21 H21B 109.5
O3 C21 H21C 109.5
H21A C21 H21C 109.5
H21B C21 H21C 109.5

loop_
_geom_bond_atom_site_label_1
_geom_bond_atom_site_label_2
_geom_bond_distance
F1 C3 1.368(3)
F2 C16 1.364(3)
O1 C9 1.364(3)
O1 C19 1.433(3)
O2 C20 1.211(3)
O3 C20 1.334(3)
O3 C21 1.454(3)
C1 C2 1.391(3)
C1 C6 1.392(3)
C1 H1A 0.9500
C2 C3 1.377(3)
C2 H2A 0.9500
C3 C4 1.367(4)
C4 C5 1.396(3)
C4 H4A 0.9500
C5 C6 1.403(3)
C5 H5A 0.9500
C6 C7 1.491(3)
C7 C12 1.396(3)
C7 C8 1.403(3)
C8 C9 1.388(3)
C8 H8A 0.9500
C9 C10 1.397(3)
C10 C11 1.395(3)
C10 C20 1.506(3)
C11 C12 1.398(3)
C11 C13 1.489(3)
C12 H12A 0.9500
C13 C18 1.397(3)
C13 C14 1.399(3)
C14 C15 1.390(3)
C14 H14A 0.9500
C15 C16 1.376(3)
C15 H15A 0.9500
C16 C17 1.378(3)
C17 C18 1.393(3)
C17 H17A 0.9500
C18 H18A 0.9500
C19 H19A 0.9800
C19 H19B 0.9800
C19 H19C 0.9800
C21 H21A 0.9800
C21 H21B 0.9800
C21 H21C 0.9800

loop_
_geom_hbond_atom_site_label_D
_geom_hbond_atom_site_label_H
_geom_hbond_atom_site_label_A
_geom_hbond_site_symmetry_A
_geom_hbond_distance_DH
_geom_hbond_distance_HA
_geom_hbond_distance_DA
_geom_hbond_angle_DHA
_geom_hbond_publ_flag
C1 H1A O2 4_566 0.95 2.57 3.310(3) 135 yes
C1 H1A Cg1 3_566 0.95 2.76 3.367(3) 123 yes
C19 H19A Cg2 3_456 0.98 2.62 3.466(2) 144 yes

loop_
_geom_torsion_atom_site_label_1
_geom_torsion_atom_site_label_2
_geom_torsion_atom_site_label_3
_geom_torsion_atom_site_label_4
_geom_torsion
C6 C1 C2 C3 0.5(4)
C1 C2 C3 C4 -0.7(4)
C1 C2 C3 F1 -179.9(2)
F1 C3 C4 C5 179.6(2)
C2 C3 C4 C5 0.4(4)
C3 C4 C5 C6 0.0(4)
C2 C1 C6 C5 -0.1(4)
C2 C1 C6 C7 -179.9(2)
C4 C5 C6 C1 -0.2(4)
C4 C5 C6 C7 179.7(2)
C1 C6 C7 C12 -22.6(3)
C5 C6 C7 C12 157.5(2)
C1 C6 C7 C8 157.1(2)
C5 C6 C7 C8 -22.8(3)
C12 C7 C8 C9 -1.5(3)
C6 C7 C8 C9 178.8(2)
C19 O1 C9 C8 0.4(3)
C19 O1 C9 C10 -178.9(2)
C7 C8 C9 O1 -178.0(2)
C7 C8 C9 C10 1.3(4)
O1 C9 C10 C11 179.9(2)
C8 C9 C10 C11 0.6(3)
O1 C9 C10 C20 2.4(3)
C8 C9 C10 C20 -177.0(2)
C9 C10 C11 C12 -2.3(3)
C20 C10 C11 C12 175.2(2)
C9 C10 C11 C13 175.2(2)
C20 C10 C11 C13 -7.3(3)
C8 C7 C12 C11 -0.2(4)
C6 C7 C12 C11 179.5(2)
C10 C11 C12 C7 2.1(3)
C13 C11 C12 C7 -175.4(2)
C10 C11 C13 C18 132.5(2)
C12 C11 C13 C18 -50.0(3)
C10 C11 C13 C14 -50.5(3)
C12 C11 C13 C14 127.0(2)
C18 C13 C14 C15 -1.3(4)
C11 C13 C14 C15 -178.3(2)
C13 C14 C15 C16 -0.2(4)
C14 C15 C16 F2 -177.8(2)
C14 C15 C16 C17 0.8(4)
F2 C16 C17 C18 178.7(2)
C15 C16 C17 C18 0.0(4)
C16 C17 C18 C13 -1.6(4)
C14 C13 C18 C17 2.2(4)
C11 C13 C18 C17 179.2(2)
C21 O3 C20 O2 -3.3(3)
C21 O3 C20 C10 175.9(2)
C9 C10 C20 O2 108.9(3)
C11 C10 C20 O2 -68.6(3)
C9 C10 C20 O3 -70.2(3)
C11 C10 C20 O3 112.3(2)

loop_
_cod_related_entry_id
_cod_related_entry_database
_cod_related_entry_code
1 ChemSpider 30657232
